data_7213210
loop_
_publ_author_name
'Hoffmann, Reinhard W.'
'Koberstein, Ralf'

_publ_contact_author 'Harms, Klaus'
_publ_section_title
;
 Chiral organometallic reagents. Part XXV.1 The stereochemistry of the
 ring opening of cyclopropylallyllithium compounds
;
_journal_issue 3
_journal_name_full 'Journal of the Chemical Society, Perkin Transactions 2'
_journal_page_first 595
_journal_paper_doi 10.1039/a908668d
_journal_year 2000
_chemical_formula_sum 'C16 H22 O S'
_chemical_formula_weight 262.40
_chemical_name_systematic
; 
? 
;
_space_group_IT_number 19
_symmetry_cell_setting orthorhombic
_symmetry_space_group_name_Hall 'P 2ac 2ab'
_symmetry_space_group_name_H-M 'P 21 21 21'
_atom_sites_solution_hydrogens geom
_atom_sites_solution_primary direct
_atom_sites_solution_secondary difmap
_audit_creation_method SHELXL-97
_cell_angle_alpha 90.00
_cell_angle_beta 90.00
_cell_angle_gamma 90.00
_cell_formula_units_Z 4
_cell_length_a 5.7300(10)
_cell_length_b 12.1760(10)
_cell_length_c 20.4990(10)
_cell_measurement_reflns_used 25
_cell_measurement_temperature 223(2)
_cell_measurement_theta_max 46.6
_cell_measurement_theta_min 40.3
_cell_volume 1430.2(3)
_computing_cell_refinement 'CAD4 EXPRESS'
_computing_data_collection 'CAD4 EXPRESS'
_computing_data_reduction 'XCAD4 (Harms, 1997)'
_computing_molecular_graphics 'Siemens SHELXTL'
_computing_publication_material 'Siemens SHELXTL'
_computing_structure_refinement 'SHELXL-97 (Sheldrick, 1997)'
_computing_structure_solution 'SHELXS-97 (Sheldrick, 1990)'
_diffrn_ambient_temperature 223(2)
_diffrn_measured_fraction_theta_full 1.000
_diffrn_measured_fraction_theta_max 1.001
_diffrn_measurement_device_type 'Enraf Nonius CAD4'
_diffrn_measurement_method Omega-scans
_diffrn_radiation_monochromator graphite
_diffrn_radiation_source 'fine-focus sealed tube'
_diffrn_radiation_type CuK\a
_diffrn_radiation_wavelength 1.54178
_diffrn_reflns_av_R_equivalents 0.0354
_diffrn_reflns_av_sigmaI/netI 0.0228
_diffrn_reflns_limit_h_max 6
_diffrn_reflns_limit_h_min -6
_diffrn_reflns_limit_k_max 0
_diffrn_reflns_limit_k_min -14
_diffrn_reflns_limit_l_max 24
_diffrn_reflns_limit_l_min 0
_diffrn_reflns_number 3180
_diffrn_reflns_theta_full 69.91
_diffrn_reflns_theta_max 69.91
_diffrn_reflns_theta_min 4.22
_diffrn_standards_decay_% 0
_diffrn_standards_interval_time 120
_diffrn_standards_number 2
_exptl_absorpt_coefficient_mu 1.881
_exptl_absorpt_correction_T_max 0.6022
_exptl_absorpt_correction_T_min 0.4531
_exptl_crystal_colour colourless
_exptl_crystal_density_diffrn 1.219
_exptl_crystal_density_method 'not measured'
_exptl_crystal_description prism
_exptl_crystal_F_000 568
_exptl_crystal_size_max 0.50
_exptl_crystal_size_mid 0.30
_exptl_crystal_size_min 0.30
_refine_diff_density_max 0.295
_refine_diff_density_min -0.366
_refine_diff_density_rms 0.057
_refine_ls_abs_structure_details 'Flack H D (1983), Acta Cryst. A39, 876-881'
_refine_ls_abs_structure_Flack -0.02(3)
_refine_ls_extinction_coef 0.0215(17)
_refine_ls_extinction_expression Fc^*^=kFc[1+0.001xFc^2^\l^3^/sin(2\q)]^-1/4^
_refine_ls_extinction_method SHELXL
_refine_ls_goodness_of_fit_ref 1.213
_refine_ls_hydrogen_treatment noref
_refine_ls_matrix_type full
_refine_ls_number_parameters 168
_refine_ls_number_reflns 2699
_refine_ls_number_restraints 0
_refine_ls_restrained_S_all 1.213
_refine_ls_R_factor_all 0.0448
_refine_ls_R_factor_gt 0.0428
_refine_ls_shift/su_max 0.001
_refine_ls_shift/su_mean 0.000
_refine_ls_structure_factor_coef Fsqd
_refine_ls_weighting_details 'calc w=1/[\s^2^(Fo^2^)+(0.0817P)^2^+0.2890P] where P=(Fo^2^+2Fc^2^)/3'
_refine_ls_weighting_scheme calc
_refine_ls_wR_factor_gt 0.1305
_refine_ls_wR_factor_ref 0.1317
_reflns_number_gt 2609
_reflns_number_total 2699
_reflns_threshold_expression >2sigma(I)
_cod_data_source_file a908668dsup1.cif
_cod_data_source_block kob04
_cod_depositor_comments
;
The following automatic conversions were performed:

'_symmetry_cell_setting' value 'Orthorhombic' changed to
'orthorhombic' according to
/home/saulius/struct/CIF-dictionaries/cif_core.dic dictionary named
'cif_core.dic' version 2.4.2 from 2011-04-26.

Automatic conversion script
Id: cif_fix_values 1891 2012-01-12 08:04:46Z andrius 
;
_cod_original_sg_symbol_H-M P2(1)2(1)2(1)
_cod_database_code 7213210

loop_
_symmetry_equiv_pos_as_xyz
'x, y, z'
'-x+1/2, -y, z+1/2'
'-x, y+1/2, -z+1/2'
'x+1/2, -y+1/2, -z'

loop_
_atom_site_label
_atom_site_type_symbol
_atom_site_fract_x
_atom_site_fract_y
_atom_site_fract_z
_atom_site_U_iso_or_equiv
_atom_site_adp_type
_atom_site_occupancy
_atom_site_symmetry_multiplicity
_atom_site_calc_flag
_atom_site_refinement_flags
S S 0.05881(10) 0.24804(5) 0.11683(3) 0.0366(2) Uani 1 1 d .
O O -0.1781(4) 0.71671(16) -0.00497(10) 0.0537(6) Uani 1 1 d .
H0A H -0.0371 0.7307 -0.0008 0.081 Uiso 1 1 calc R
C1 C 0.2870(4) 0.28602(19) 0.06169(11) 0.0346(5) Uani 1 1 d .
H1A H 0.3499 0.2249 0.0351 0.041 Uiso 1 1 calc R
C2 C 0.4589(5) 0.3738(2) 0.07761(13) 0.0399(5) Uani 1 1 d .
H2A H 0.6201 0.3636 0.0628 0.048 Uiso 1 1 calc R
H2B H 0.4431 0.4110 0.1198 0.048 Uiso 1 1 calc R
C3 C 0.2771(4) 0.3962(2) 0.02691(11) 0.0361(5) Uani 1 1 d .
H3A H 0.3326 0.3964 -0.0188 0.043 Uiso 1 1 calc R
C4 C 0.0905(4) 0.47521(19) 0.04227(11) 0.0349(5) Uani 1 1 d .
H4A H 0.0545 0.4849 0.0866 0.042 Uiso 1 1 calc R
C5 C -0.0319(5) 0.5341(2) 0.00010(11) 0.0371(5) Uani 1 1 d .
H5A H 0.0051 0.5278 -0.0444 0.044 Uiso 1 1 calc R
C6 C -0.2240(5) 0.6093(2) 0.01893(14) 0.0419(6) Uani 1 1 d .
H6A H -0.3718 0.5825 0.0009 0.050 Uiso 1 1 calc R
H6B H -0.2384 0.6113 0.0666 0.050 Uiso 1 1 calc R
C7 C 0.1805(4) 0.25945(18) 0.19673(10) 0.0311(5) Uani 1 1 d .
C8 C 0.0734(4) 0.33180(18) 0.24109(11) 0.0333(5) Uani 1 1 d .
C9 C 0.1561(5) 0.3350(2) 0.30550(12) 0.0376(6) Uani 1 1 d .
C10 C 0.3448(5) 0.2697(2) 0.32255(12) 0.0417(6) Uani 1 1 d .
H10A H 0.4021 0.2741 0.3654 0.050 Uiso 1 1 calc R
C11 C 0.4526(5) 0.1985(2) 0.27955(13) 0.0406(6) Uani 1 1 d .
C12 C 0.3687(4) 0.19083(19) 0.21535(12) 0.0343(5) Uani 1 1 d .
C13 C -0.1299(5) 0.4035(2) 0.22257(13) 0.0415(6) Uani 1 1 d .
H13A H -0.1557 0.3989 0.1759 0.062 Uiso 1 1 calc R
H13B H -0.0964 0.4790 0.2345 0.062 Uiso 1 1 calc R
H13C H -0.2686 0.3789 0.2454 0.062 Uiso 1 1 calc R
C14 C 0.0401(6) 0.4057(2) 0.35626(14) 0.0536(7) Uani 1 1 d .
H14A H 0.1261 0.4006 0.3969 0.080 Uiso 1 1 calc R
H14B H -0.1187 0.3806 0.3630 0.080 Uiso 1 1 calc R
H14C H 0.0382 0.4814 0.3415 0.080 Uiso 1 1 calc R
C15 C 0.6559(6) 0.1301(3) 0.30206(17) 0.0566(8) Uani 1 1 d .
H15A H 0.6965 0.1502 0.3464 0.085 Uiso 1 1 calc R
H15B H 0.7887 0.1430 0.2737 0.085 Uiso 1 1 calc R
H15C H 0.6137 0.0530 0.3006 0.085 Uiso 1 1 calc R
C16 C 0.4779(5) 0.1121(2) 0.16812(15) 0.0455(6) Uani 1 1 d .
H16A H 0.5267 0.0464 0.1912 0.068 Uiso 1 1 calc R
H16B H 0.6124 0.1463 0.1479 0.068 Uiso 1 1 calc R
H16C H 0.3651 0.0926 0.1348 0.068 Uiso 1 1 calc R

loop_
_atom_site_aniso_label
_atom_site_aniso_U_11
_atom_site_aniso_U_22
_atom_site_aniso_U_33
_atom_site_aniso_U_23
_atom_site_aniso_U_13
_atom_site_aniso_U_12
S 0.0304(3) 0.0447(3) 0.0347(3) -0.0025(2) -0.00037(19) -0.0064(3)
O 0.0531(12) 0.0392(10) 0.0689(13) 0.0087(9) -0.0007(11) 0.0018(9)
C1 0.0331(12) 0.0386(11) 0.0320(11) -0.0046(9) 0.0040(9) 0.0035(10)
C2 0.0279(11) 0.0508(13) 0.0410(12) 0.0006(10) 0.0018(10) -0.0010(11)
C3 0.0347(13) 0.0420(12) 0.0316(11) -0.0022(9) 0.0051(10) 0.0003(10)
C4 0.0349(12) 0.0399(12) 0.0298(10) -0.0036(9) 0.0019(9) -0.0024(10)
C5 0.0412(13) 0.0375(11) 0.0325(11) -0.0011(9) 0.0001(10) -0.0022(11)
C6 0.0401(13) 0.0398(12) 0.0456(13) 0.0042(11) -0.0017(11) 0.0012(11)
C7 0.0298(11) 0.0312(10) 0.0323(10) 0.0025(9) 0.0042(8) -0.0030(10)
C8 0.0315(12) 0.0336(11) 0.0348(11) 0.0007(9) 0.0039(10) -0.0051(10)
C9 0.0398(13) 0.0412(12) 0.0318(11) 0.0006(9) 0.0058(10) -0.0111(11)
C10 0.0447(14) 0.0462(14) 0.0341(11) 0.0074(10) -0.0005(10) -0.0083(11)
C11 0.0358(12) 0.0412(12) 0.0450(13) 0.0154(10) -0.0020(11) -0.0057(11)
C12 0.0296(11) 0.0312(11) 0.0421(12) 0.0054(9) 0.0049(10) -0.0034(9)
C13 0.0363(13) 0.0445(13) 0.0436(13) -0.0015(11) 0.0084(11) 0.0057(10)
C14 0.0541(17) 0.0640(17) 0.0428(14) -0.0132(13) 0.0102(14) -0.0071(15)
C15 0.0454(16) 0.0572(17) 0.0671(19) 0.0245(15) -0.0092(15) 0.0026(14)
C16 0.0411(14) 0.0369(12) 0.0585(16) 0.0042(11) 0.0128(12) 0.0045(11)

loop_
_atom_type_symbol
_atom_type_description
_atom_type_scat_dispersion_real
_atom_type_scat_dispersion_imag
_atom_type_scat_source
C C 0.0181 0.0091 'International Tables Vol C Tables 4.2.6.8 and 6.1.1.4'
H H 0.0000 0.0000 'International Tables Vol C Tables 4.2.6.8 and 6.1.1.4'
O O 0.0492 0.0322 'International Tables Vol C Tables 4.2.6.8 and 6.1.1.4'
S S 0.3331 0.5567 'International Tables Vol C Tables 4.2.6.8 and 6.1.1.4'

loop_
_geom_angle_atom_site_label_1
_geom_angle_atom_site_label_2
_geom_angle_atom_site_label_3
_geom_angle
C7 S C1 105.90(10)
C2 C1 C3 59.61(16)
C2 C1 S 122.02(18)
C3 C1 S 119.81(17)
C1 C2 C3 61.21(17)
C4 C3 C2 118.4(2)
C4 C3 C1 120.2(2)
C2 C3 C1 59.18(16)
C5 C4 C3 126.8(2)
C4 C5 C6 123.9(2)
O C6 C5 110.0(2)
C8 C7 C12 121.8(2)
C8 C7 S 118.12(17)
C12 C7 S 119.91(17)
C9 C8 C7 118.6(2)
C9 C8 C13 118.9(2)
C7 C8 C13 122.5(2)
C10 C9 C8 119.0(2)
C10 C9 C14 119.9(2)
C8 C9 C14 121.1(3)
C11 C10 C9 123.2(2)
C10 C11 C12 119.1(2)
C10 C11 C15 119.9(3)
C12 C11 C15 121.0(3)
C11 C12 C7 118.3(2)
C11 C12 C16 120.3(2)
C7 C12 C16 121.4(2)

loop_
_geom_bond_atom_site_label_1
_geom_bond_atom_site_label_2
_geom_bond_distance
S C7 1.786(2)
S C1 1.789(3)
O C6 1.421(3)
C1 C2 1.490(4)
C1 C3 1.521(3)
C2 C3 1.497(4)
C3 C4 1.472(3)
C4 C5 1.324(4)
C5 C6 1.484(4)
C7 C8 1.407(3)
C7 C12 1.416(3)
C8 C9 1.403(3)
C8 C13 1.504(4)
C9 C10 1.386(4)
C9 C14 1.505(4)
C10 C11 1.382(4)
C11 C12 1.404(4)
C11 C15 1.505(4)
C12 C16 1.499(4)

loop_
_geom_torsion_atom_site_label_1
_geom_torsion_atom_site_label_2
_geom_torsion_atom_site_label_3
_geom_torsion_atom_site_label_4
_geom_torsion
C7 S C1 C2 -35.9(2)
C7 S C1 C3 -106.70(19)
S C1 C2 C3 -108.2(2)
C1 C2 C3 C4 110.1(2)
C2 C1 C3 C4 -107.1(3)
S C1 C3 C4 4.8(3)
S C1 C3 C2 111.9(2)
C2 C3 C4 C5 154.5(3)
C1 C3 C4 C5 -136.5(3)
C3 C4 C5 C6 177.7(2)
C4 C5 C6 O 123.9(3)
C1 S C7 C8 120.94(18)
C1 S C7 C12 -63.6(2)
C12 C7 C8 C9 -0.3(3)
S C7 C8 C9 175.03(17)
C12 C7 C8 C13 -178.7(2)
S C7 C8 C13 -3.3(3)
C7 C8 C9 C10 2.2(3)
C13 C8 C9 C10 -179.4(2)
C7 C8 C9 C14 -176.4(2)
C13 C8 C9 C14 2.0(4)
C8 C9 C10 C11 -2.0(4)
C14 C9 C10 C11 176.6(2)
C9 C10 C11 C12 -0.1(4)
C9 C10 C11 C15 -179.7(2)
C10 C11 C12 C7 2.0(3)
C15 C11 C12 C7 -178.4(2)
C10 C11 C12 C16 -178.3(2)
C15 C11 C12 C16 1.2(4)
C8 C7 C12 C11 -1.8(3)
S C7 C12 C11 -177.05(18)
C8 C7 C12 C16 178.5(2)
S C7 C12 C16 3.3(3)
